data_4029529
loop_
_publ_author_name
'Yoneda, Tetsuya'
'Tabata, Hidetsugu'
'Nakagomi, Jun'
'Tasaka, Tomohiko'
'Oshitari, Tetsuta'
'Takahashi, Hideyo'
'Natsugari, Hideaki'

_publ_section_title
;
 N-Benzoyl- and N-Sulfonyl-1,5-benzodiazepines: Comparison of Their
 Atropisomeric and Conformational Properties.
;
_journal_issue 12
_journal_name_full 'The Journal of organic chemistry'
_journal_page_first 5717
_journal_page_last 5727
_journal_paper_doi 10.1021/jo5008509
_journal_volume 79
_journal_year 2014
_chemical_formula_moiety 'C11 H16 N2 O2 S'
_chemical_formula_sum 'C11 H16 N2 O2 S'
_chemical_formula_weight 240.32
_space_group_IT_number 2
_symmetry_cell_setting triclinic
_symmetry_Int_Tables_number 2
_symmetry_space_group_name_Hall '-P 1'
_symmetry_space_group_name_H-M 'P -1'
_atom_sites_solution_hydrogens geom
_atom_sites_solution_primary direct
_atom_sites_solution_secondary difmap
_cell_angle_alpha 104.5070(18)
_cell_angle_beta 95.7341(19)
_cell_angle_gamma 110.4077(18)
_cell_formula_units_Z 2
_cell_length_a 7.9146(3)
_cell_length_b 8.8541(3)
_cell_length_c 9.1732(3)
_cell_measurement_reflns_used 3665
_cell_measurement_temperature 173
_cell_measurement_theta_max 68.16
_cell_measurement_theta_min 5.09
_cell_volume 570.71(4)
_computing_cell_refinement 'RAPID AUTO'
_computing_data_collection 'RAPID AUTO (Rigaku, ????)'
_computing_data_reduction 'RAPID AUTO'
_computing_molecular_graphics 'CrystalStructure 4.0'
_computing_publication_material 'CrystalStructure 4.0 (Rigaku, 2010)'
_computing_structure_refinement 'CRYSTALS (Carruthers, et al., 1999)'
_computing_structure_solution 'SIR92 (Altomare, et al., 1994)'
_diffrn_ambient_temperature 173
_diffrn_detector_area_resol_mean 10.000
_diffrn_measured_fraction_theta_full 0.980
_diffrn_measured_fraction_theta_max 0.980
_diffrn_measurement_device_type 'Rigaku R-AXIS RAPID'
_diffrn_measurement_method \w
_diffrn_radiation_type 'Cu K\a'
_diffrn_radiation_wavelength 1.54187
_diffrn_reflns_av_R_equivalents 0.0294
_diffrn_reflns_limit_h_max 9
_diffrn_reflns_limit_h_min -9
_diffrn_reflns_limit_k_max 10
_diffrn_reflns_limit_k_min -10
_diffrn_reflns_limit_l_max 10
_diffrn_reflns_limit_l_min -11
_diffrn_reflns_number 6119
_diffrn_reflns_theta_full 68.21
_diffrn_reflns_theta_max 68.21
_diffrn_standards_number 0
_exptl_absorpt_coefficient_mu 2.426
_exptl_absorpt_correction_T_max 0.886
_exptl_absorpt_correction_T_min 0.780
_exptl_absorpt_correction_type multi-scan
_exptl_absorpt_process_details 'ABSCOR (Rigaku, 1995)'
_exptl_crystal_colour colorless
_exptl_crystal_density_diffrn 1.398
_exptl_crystal_density_method 'not measured'
_exptl_crystal_description block
_exptl_crystal_F_000 256.00
_exptl_crystal_size_max 0.100
_exptl_crystal_size_mid 0.100
_exptl_crystal_size_min 0.050
_refine_diff_density_max 0.538
_refine_diff_density_min -0.451
_refine_ls_extinction_method none
_refine_ls_goodness_of_fit_ref 1.520
_refine_ls_hydrogen_treatment mixed
_refine_ls_number_parameters 197
_refine_ls_number_reflns 2046
_refine_ls_R_factor_gt 0.0386
_refine_ls_shift/su_max 0.000
_refine_ls_structure_factor_coef Fsqd
_refine_ls_weighting_details 'w = 1/[0.0010Fo^2^ + 1.0000\s(Fo^2^)]/(4Fo^2^)'
_refine_ls_weighting_scheme calc
_refine_ls_wR_factor_ref 0.1344
_reflns_number_gt 1652
_reflns_number_total 2046
_reflns_threshold_expression F^2^>2.0\s(F^2^)
_cod_data_source_file jo5008509_si_010.cif
_cod_data_source_block 120828
_cod_depositor_comments 'Adding full bibliography for 4029521--4029530.cif.'
_cod_original_cell_volume 570.72(3)
_cod_database_code 4029529

loop_
_symmetry_equiv_pos_site_id
_symmetry_equiv_pos_as_xyz
1 +X,+Y,+Z
2 -X,-Y,-Z

loop_
_atom_site_label
_atom_site_type_symbol
_atom_site_fract_x
_atom_site_fract_y
_atom_site_fract_z
_atom_site_U_iso_or_equiv
_atom_site_adp_type
_atom_site_occupancy
_atom_site_symmetry_multiplicity
_atom_site_calc_flag
_atom_site_refinement_flags
S1 S 0.32887(8) 0.20218(8) 1.04130(6) 0.02229(19) Uani 1.0 2 d .
O1 O 0.3228(3) 0.0673(3) 1.1039(2) 0.0320(6) Uani 1.0 2 d .
O2 O 0.2940(3) 0.3418(3) 1.1313(2) 0.0320(6) Uani 1.0 2 d .
N1 N 0.3450(3) 0.2078(3) 0.6353(3) 0.0206(6) Uani 1.0 2 d .
N2 N 0.1758(3) 0.1159(3) 0.8794(3) 0.0205(6) Uani 1.0 2 d .
C1 C 0.2704(4) 0.0221(4) 0.5632(3) 0.0250(7) Uani 1.0 2 d .
C2 C 0.2650(4) -0.0768(4) 0.6778(3) 0.0254(7) Uani 1.0 2 d .
C3 C 0.1349(4) -0.0593(3) 0.7854(3) 0.0240(7) Uani 1.0 2 d .
C4 C 0.1297(4) 0.2264(3) 0.8059(3) 0.0197(6) Uani 1.0 2 d .
C5 C -0.0009(4) 0.2864(4) 0.8558(3) 0.0242(7) Uani 1.0 2 d .
C6 C -0.0486(4) 0.3972(4) 0.7939(3) 0.0262(7) Uani 1.0 2 d .
C7 C 0.0385(4) 0.4480(4) 0.6801(3) 0.0250(7) Uani 1.0 2 d .
C8 C 0.1671(4) 0.3864(3) 0.6269(3) 0.0233(7) Uani 1.0 2 d .
C9 C 0.2143(4) 0.2729(3) 0.6873(3) 0.0196(6) Uani 1.0 2 d .
C10 C 0.4663(5) 0.2999(4) 0.5494(4) 0.0300(8) Uani 1.0 2 d .
C11 C 0.5499(4) 0.2867(4) 1.0001(3) 0.0297(8) Uani 1.0 2 d .
H1 H 0.139(4) -0.021(4) 0.503(3) 0.023(7) Uiso 1.0 2 d .
H2 H 0.355(4) 0.000(4) 0.488(3) 0.020(7) Uiso 1.0 2 d .
H3 H 0.221(4) -0.196(4) 0.616(4) 0.032(8) Uiso 1.0 2 d .
H4 H 0.397(4) -0.043(3) 0.741(3) 0.014(6) Uiso 1.0 2 d .
H5 H 0.009(4) -0.106(4) 0.725(3) 0.017(7) Uiso 1.0 2 d .
H6 H 0.125(4) -0.125(4) 0.857(3) 0.020(7) Uiso 1.0 2 d .
H7 H -0.058(4) 0.249(3) 0.937(3) 0.021(7) Uiso 1.0 2 d .
H8 H -0.1363 0.4373 0.8279 0.0322 Uiso 1.0 2 calc R
H9 H 0.011(4) 0.510(4) 0.634(4) 0.026(8) Uiso 1.0 2 d .
H10 H 0.209(4) 0.413(4) 0.545(4) 0.027(8) Uiso 1.0 2 d .
H11 H 0.410(5) 0.283(4) 0.447(4) 0.034(8) Uiso 1.0 2 d .
H12 H 0.519(4) 0.427(4) 0.606(4) 0.032(8) Uiso 1.0 2 d .
H13 H 0.562(4) 0.255(4) 0.549(3) 0.024(7) Uiso 1.0 2 d .
H14 H 0.6379 0.3573 1.0938 0.0335 Uiso 1.0 2 calc R
H15 H 0.5848 0.1959 0.9517 0.0337 Uiso 1.0 2 calc R
H16 H 0.5469 0.3528 0.9321 0.0339 Uiso 1.0 2 calc R

loop_
_atom_site_aniso_label
_atom_site_aniso_U_11
_atom_site_aniso_U_22
_atom_site_aniso_U_33
_atom_site_aniso_U_12
_atom_site_aniso_U_13
_atom_site_aniso_U_23
S1 0.0268(4) 0.0237(4) 0.0191(4) 0.0129(3) 0.0020(3) 0.0077(3)
O1 0.0347(11) 0.0337(11) 0.0312(11) 0.0136(9) 0.0006(9) 0.0180(9)
O2 0.0393(12) 0.0334(11) 0.0242(10) 0.0210(10) 0.0017(8) 0.0021(8)
N1 0.0207(11) 0.0197(11) 0.0223(11) 0.0084(9) 0.0070(9) 0.0062(9)
N2 0.0247(12) 0.0188(11) 0.0201(11) 0.0099(9) 0.0035(9) 0.0076(9)
C1 0.0287(15) 0.0244(14) 0.0223(13) 0.0135(12) 0.0041(11) 0.0034(11)
C2 0.0291(15) 0.0202(14) 0.0266(14) 0.0123(12) 0.0011(11) 0.0045(11)
C3 0.0272(15) 0.0179(13) 0.0248(14) 0.0064(11) 0.0008(11) 0.0079(11)
C4 0.0214(13) 0.0191(12) 0.0192(12) 0.0086(10) 0.0013(10) 0.0070(10)
C5 0.0233(14) 0.0287(14) 0.0216(13) 0.0107(12) 0.0050(11) 0.0084(11)
C6 0.0233(14) 0.0308(15) 0.0267(14) 0.0153(12) 0.0033(11) 0.0064(11)
C7 0.0333(16) 0.0239(14) 0.0224(13) 0.0165(12) -0.0002(11) 0.0092(11)
C8 0.0285(15) 0.0238(14) 0.0197(13) 0.0107(12) 0.0035(11) 0.0099(11)
C9 0.0202(13) 0.0195(13) 0.0172(12) 0.0079(11) -0.0001(10) 0.0039(10)
C10 0.0338(16) 0.0324(16) 0.0318(16) 0.0148(14) 0.0183(13) 0.0161(13)
C11 0.0244(15) 0.0294(15) 0.0301(15) 0.0075(12) 0.0014(12) 0.0064(12)

loop_
_atom_type_symbol
_atom_type_description
_atom_type_scat_dispersion_real
_atom_type_scat_dispersion_imag
_atom_type_scat_source
C C 0.0181 0.0091
;
International Tables for Crystallography
(1992, Vol. C, Tables 4.2.6.8 and 6.1.1.4)
;
H H 0.0000 0.0000
;
International Tables for Crystallography
(1992, Vol. C, Table 6.1.1.4)
;
O O 0.0492 0.0322
;
International Tables for Crystallography
(1992, Vol. C, Tables 4.2.6.8 and 6.1.1.4)
;
N N 0.0311 0.0180
;
International Tables for Crystallography
(1992, Vol. C, Tables 4.2.6.8 and 6.1.1.4)
;
S S 0.3331 0.5567
;
International Tables for Crystallography
(1992, Vol. C, Tables 4.2.6.8 and 6.1.1.4)
;

loop_
_geom_angle_atom_site_label_1
_geom_angle_atom_site_label_2
_geom_angle_atom_site_label_3
_geom_angle
_geom_angle_publ_flag
O1 S1 O2 118.83(13) yes
O1 S1 N2 106.55(11) yes
O1 S1 C11 107.81(15) yes
O2 S1 N2 107.61(13) yes
O2 S1 C11 107.05(13) yes
N2 S1 C11 108.69(12) yes
C1 N1 C9 114.68(19) yes
C1 N1 C10 112.8(2) yes
C9 N1 C10 116.1(3) yes
S1 N2 C3 120.4(2) yes
S1 N2 C4 118.08(15) yes
C3 N2 C4 118.34(19) yes
N1 C1 C2 113.9(2) yes
C1 C2 C3 113.6(3) yes
N2 C3 C2 114.8(2) yes
N2 C4 C5 117.9(3) yes
N2 C4 C9 121.4(3) yes
C5 C4 C9 120.7(3) yes
C4 C5 C6 121.3(3) yes
C5 C6 C7 118.5(3) yes
C6 C7 C8 120.8(3) yes
C7 C8 C9 121.1(3) yes
N1 C9 C4 120.0(3) yes
N1 C9 C8 122.4(3) yes
C4 C9 C8 117.6(3) yes
N1 C1 H1 111.1(18) no
N1 C1 H2 105.5(14) no
C2 C1 H1 106.2(18) no
C2 C1 H2 110.6(18) no
H1 C1 H2 110(2) no
C1 C2 H3 106(2) no
C1 C2 H4 111.0(15) no
C3 C2 H3 108.4(19) no
C3 C2 H4 110.2(15) no
H3 C2 H4 107(3) no
N2 C3 H5 108.0(18) no
N2 C3 H6 106.1(15) no
C2 C3 H5 109.2(17) no
C2 C3 H6 115.2(19) no
H5 C3 H6 103(3) no
C4 C5 H7 118(2) no
C6 C5 H7 121(2) no
C5 C6 H8 120.952 no
C7 C6 H8 120.570 no
C6 C7 H9 123(3) no
C8 C7 H9 116(3) no
C7 C8 H10 117(3) no
C9 C8 H10 121(3) no
N1 C10 H11 115.0(19) no
N1 C10 H12 110.0(18) no
N1 C10 H13 102.4(18) no
H11 C10 H12 108(3) no
H11 C10 H13 110(3) no
H12 C10 H13 112(3) no
S1 C11 H14 109.724 no
S1 C11 H15 109.408 no
S1 C11 H16 109.371 no
H14 C11 H15 109.441 no
H14 C11 H16 109.443 no
H15 C11 H16 109.441 no

loop_
_geom_bond_atom_site_label_1
_geom_bond_atom_site_label_2
_geom_bond_distance
_geom_bond_publ_flag
S1 O1 1.438(3) yes
S1 O2 1.434(3) yes
S1 N2 1.6379(19) yes
S1 C11 1.767(3) yes
N1 C1 1.479(4) yes
N1 C9 1.416(4) yes
N1 C10 1.462(4) yes
N2 C3 1.476(4) yes
N2 C4 1.441(4) yes
C1 C2 1.522(5) yes
C2 C3 1.516(5) yes
C4 C5 1.384(5) yes
C4 C9 1.407(4) yes
C5 C6 1.386(5) yes
C6 C7 1.390(4) yes
C7 C8 1.387(5) yes
C8 C9 1.399(5) yes
C1 H1 1.02(3) no
C1 H2 1.03(3) no
C2 H3 0.98(3) no
C2 H4 1.04(3) no
C3 H5 0.98(3) no
C3 H6 0.97(3) no
C5 H7 0.98(3) no
C6 H8 0.930 no
C7 H9 0.84(4) no
C8 H10 0.91(4) no
C10 H11 0.95(4) no
C10 H12 1.02(3) no
C10 H13 0.97(4) no
C11 H14 0.960 no
C11 H15 0.960 no
C11 H16 0.960 no

loop_
_geom_contact_atom_site_label_1
_geom_contact_atom_site_label_2
_geom_contact_distance
_geom_contact_publ_flag
_geom_contact_site_symmetry_2
S1 C2 3.485(3) no .
S1 C5 3.372(4) no .
S1 C9 3.547(3) no .
O1 C3 2.886(3) no .
O2 C4 2.901(3) no .
O2 C5 3.079(4) no .
N1 N2 2.867(3) no .
N1 C3 3.098(4) no .
N1 C11 3.357(4) no .
N2 C1 3.054(4) no .
C1 C4 3.058(4) no .
C1 C8 3.522(5) no .
C2 C4 3.227(5) no .
C2 C9 3.239(5) no .
C3 C5 3.519(5) no .
C3 C9 3.163(4) no .
C3 C11 3.566(3) no .
C4 C7 2.767(5) no .
C4 C11 3.408(4) no .
C5 C8 2.762(4) no .
C6 C9 2.822(5) no .
C8 C10 2.834(5) no .
O1 C5 3.411(4) no 2_557
O1 C11 3.556(4) no 2_657
O2 C6 3.492(4) no 2_567
O2 C10 3.505(3) no 2_667
C5 O1 3.411(4) no 2_557
C5 C6 3.578(4) no 2_567
C6 O2 3.492(4) no 2_567
C6 C5 3.578(4) no 2_567
C10 O2 3.505(3) no 2_667
C11 O1 3.556(4) no 2_657
S1 H4 3.28(3) no .
S1 H5 3.47(2) no .
S1 H6 2.75(3) no .
S1 H7 3.32(3) no .
O1 H4 3.40(3) no .
O1 H6 2.44(3) no .
O1 H14 2.9191 no .
O1 H15 2.6977 no .
O1 H16 3.3836 no .
O2 H7 2.88(3) no .
O2 H14 2.7370 no .
O2 H15 3.3828 no .
O2 H16 2.8349 no .
N1 H3 3.32(4) no .
N1 H4 2.77(3) no .
N1 H5 3.45(3) no .
N1 H10 2.66(4) no .
N1 H15 3.3504 no .
N1 H16 2.7496 no .
N2 H1 3.30(3) no .
N2 H3 3.34(4) no .
N2 H4 2.82(3) no .
N2 H7 2.55(4) no .
N2 H14 3.5796 no .
N2 H15 3.0259 no .
N2 H16 2.8586 no .
C1 H5 2.76(3) no .
C1 H6 3.41(3) no .
C1 H11 2.72(4) no .
C1 H12 3.33(3) no .
C1 H13 2.54(3) no .
C2 H15 3.1585 no .
C3 H1 2.69(3) no .
C3 H2 3.43(3) no .
C3 H15 3.4185 no .
C4 H1 3.10(3) no .
C4 H5 2.63(3) no .
C4 H6 3.25(3) no .
C4 H8 3.2549 no .
C4 H10 3.23(4) no .
C4 H16 3.0831 no .
C5 H5 3.41(3) no .
C5 H9 3.16(4) no .
C6 H10 3.21(4) no .
C7 H7 3.28(3) no .
C8 H1 3.42(3) no .
C8 H8 3.2541 no .
C8 H11 2.90(4) no .
C8 H12 2.71(4) no .
C9 H1 2.55(3) no .
C9 H2 3.23(3) no .
C9 H5 3.30(3) no .
C9 H7 3.30(3) no .
C9 H9 3.16(4) no .
C9 H11 2.82(4) no .
C9 H12 2.61(3) no .
C9 H13 3.18(4) no .
C9 H16 3.0324 no .
C10 H1 3.00(3) no .
C10 H2 2.38(3) no .
C10 H10 2.56(4) no .
C10 H16 3.3870 no .
C11 H4 3.02(2) no .
H1 H3 2.30(5) no .
H1 H4 2.93(5) no .
H1 H5 2.53(4) no .
H1 H6 3.59(5) no .
H1 H11 3.00(4) no .
H1 H13 3.30(4) no .
H2 H3 2.34(5) no .
H2 H4 2.45(4) no .
H2 H11 2.52(5) no .
H2 H12 3.37(4) no .
H2 H13 2.17(4) no .
H3 H5 2.31(5) no .
H3 H6 2.42(5) no .
H4 H5 2.91(4) no .
H4 H6 2.46(4) no .
H4 H13 3.49(4) no .
H4 H15 2.3699 no .
H4 H16 3.2234 no .
H5 H7 3.50(4) no .
H7 H8 2.3616 no .
H8 H9 2.3253 no .
H9 H10 2.17(5) no .
H10 H11 2.39(5) no .
H10 H12 2.41(5) no .
H10 H13 3.53(5) no .
H12 H16 3.2234 no .
H13 H16 3.4288 no .
S1 H5 3.60(3) no 2_557
S1 H11 3.55(4) no 1_556
O1 H4 2.62(3) no 2_657
O1 H5 3.26(3) no 2_557
O1 H7 2.76(3) no 2_557
O1 H11 3.11(3) no 1_556
O1 H15 2.6252 no 2_657
O2 H5 3.22(3) no 2_557
O2 H6 3.23(3) no 2_557
O2 H8 2.6377 no 2_567
O2 H11 3.17(4) no 1_556
O2 H12 2.63(3) no 2_667
O2 H16 2.7922 no 2_667
N1 H1 3.54(3) no 2_556
N1 H2 3.59(4) no 2_656
N2 H6 3.57(3) no 2_557
C1 H1 3.23(4) no 2_556
C1 H2 3.12(3) no 2_656
C1 H13 3.18(4) no 2_656
C2 H2 3.44(3) no 2_656
C2 H9 3.40(3) no 1_545
C2 H13 3.02(3) no 2_656
C3 H7 3.38(3) no 2_557
C3 H9 3.45(3) no 1_545
C4 H1 3.06(3) no 2_556
C4 H14 3.3241 no 2_667
C5 H1 3.34(3) no 2_556
C5 H6 3.37(3) no 2_557
C5 H8 3.0891 no 2_567
C5 H14 3.3325 no 2_667
C5 H15 3.3557 no 1_455
C6 H1 3.53(3) no 2_556
C6 H7 3.24(3) no 2_567
C6 H8 3.3566 no 2_567
C6 H13 3.26(3) no 1_455
C6 H14 3.1041 no 2_667
C6 H15 3.4947 no 1_455
C6 H16 3.4920 no 1_455
C7 H1 3.42(3) no 2_556
C7 H3 3.21(4) no 1_565
C7 H3 3.04(3) no 2_556
C7 H6 3.51(3) no 1_565
C7 H9 3.00(4) no 2_566
C7 H10 3.43(4) no 2_566
C7 H13 3.49(3) no 1_455
C7 H14 2.8115 no 2_667
C8 H1 3.13(3) no 2_556
C8 H3 3.60(4) no 1_565
C8 H3 3.22(3) no 2_556
C8 H5 3.35(3) no 2_556
C8 H9 3.14(4) no 2_566
C8 H14 2.8199 no 2_667
C9 H1 2.93(3) no 2_556
C9 H14 3.1128 no 2_667
C10 H2 3.39(4) no 2_656
C10 H3 3.30(4) no 2_656
C10 H4 3.56(3) no 2_656
C10 H8 3.4743 no 1_655
C10 H10 3.28(3) no 2_666
C10 H11 3.47(4) no 2_666
C10 H12 3.07(4) no 2_666
C11 H7 3.32(3) no 1_655
C11 H8 3.1580 no 1_655
C11 H16 3.4594 no 2_667
H1 N1 3.54(3) no 2_556
H1 C1 3.23(4) no 2_556
H1 C4 3.06(3) no 2_556
H1 C5 3.34(3) no 2_556
H1 C6 3.53(3) no 2_556
H1 C7 3.42(3) no 2_556
H1 C8 3.13(3) no 2_556
H1 C9 2.93(3) no 2_556
H1 H1 2.35(5) no 2_556
H1 H5 2.94(5) no 2_556
H1 H10 3.49(4) no 2_556
H2 N1 3.59(4) no 2_656
H2 C1 3.12(3) no 2_656
H2 C2 3.44(3) no 2_656
H2 C10 3.39(4) no 2_656
H2 H2 2.29(5) no 2_656
H2 H3 3.55(4) no 2_656
H2 H4 3.02(4) no 2_656
H2 H13 2.52(5) no 2_656
H3 C7 3.21(4) no 1_545
H3 C7 3.04(3) no 2_556
H3 C8 3.60(4) no 1_545
H3 C8 3.22(3) no 2_556
H3 C10 3.30(4) no 2_656
H3 H2 3.55(4) no 2_656
H3 H9 2.61(5) no 1_545
H3 H9 2.96(4) no 2_556
H3 H10 3.32(5) no 1_545
H3 H10 3.24(4) no 2_556
H3 H11 3.33(5) no 2_656
H3 H13 2.50(5) no 2_656
H3 H14 3.5751 no 2_657
H4 O1 2.62(3) no 2_657
H4 C10 3.56(3) no 2_656
H4 H2 3.02(4) no 2_656
H4 H11 3.28(5) no 2_656
H4 H13 2.96(4) no 2_656
H4 H14 3.4295 no 2_657
H4 H15 3.4297 no 2_657
H5 S1 3.60(3) no 2_557
H5 O1 3.26(3) no 2_557
H5 O2 3.22(3) no 2_557
H5 C8 3.35(3) no 2_556
H5 H1 2.94(5) no 2_556
H5 H9 3.30(5) no 1_545
H5 H10 3.00(3) no 2_556
H5 H11 3.17(4) no 2_556
H6 O2 3.23(3) no 2_557
H6 N2 3.57(3) no 2_557
H6 C5 3.37(3) no 2_557
H6 C7 3.51(3) no 1_545
H6 H7 2.43(5) no 2_557
H6 H9 3.12(4) no 1_545
H6 H14 3.3074 no 2_657
H6 H15 3.0811 no 2_657
H7 O1 2.76(3) no 2_557
H7 C3 3.38(3) no 2_557
H7 C6 3.24(3) no 2_567
H7 C11 3.32(3) no 1_455
H7 H6 2.43(5) no 2_557
H7 H8 2.8431 no 2_567
H7 H14 3.2201 no 1_455
H7 H15 2.7188 no 1_455
H7 H16 3.5481 no 1_455
H8 O2 2.6377 no 2_567
H8 C5 3.0891 no 2_567
H8 C6 3.3566 no 2_567
H8 C10 3.4743 no 1_455
H8 C11 3.1580 no 1_455
H8 H7 2.8431 no 2_567
H8 H8 3.3261 no 2_567
H8 H12 3.1999 no 1_455
H8 H13 2.9816 no 1_455
H8 H14 3.2401 no 1_455
H8 H15 3.0257 no 1_455
H8 H16 2.6998 no 1_455
H9 C2 3.40(3) no 1_565
H9 C3 3.45(3) no 1_565
H9 C7 3.00(4) no 2_566
H9 C8 3.14(4) no 2_566
H9 H3 2.61(5) no 1_565
H9 H3 2.96(4) no 2_556
H9 H5 3.30(5) no 1_565
H9 H6 3.12(4) no 1_565
H9 H9 2.40(5) no 2_566
H9 H10 2.65(5) no 2_566
H9 H13 3.36(4) no 1_455
H9 H14 3.1947 no 2_667
H10 C7 3.43(4) no 2_566
H10 C10 3.28(3) no 2_666
H10 H1 3.49(4) no 2_556
H10 H3 3.32(5) no 1_565
H10 H3 3.24(4) no 2_556
H10 H5 3.00(3) no 2_556
H10 H9 2.65(5) no 2_566
H10 H11 3.24(4) no 2_666
H10 H12 2.83(5) no 2_666
H10 H13 3.24(4) no 2_666
H10 H14 3.2696 no 2_667
H11 S1 3.55(4) no 1_554
H11 O1 3.11(3) no 1_554
H11 O2 3.17(4) no 1_554
H11 C10 3.47(4) no 2_666
H11 H3 3.33(5) no 2_656
H11 H4 3.28(5) no 2_656
H11 H5 3.17(4) no 2_556
H11 H10 3.24(4) no 2_666
H11 H11 3.44(5) no 2_666
H11 H12 2.61(5) no 2_666
H12 O2 2.63(3) no 2_667
H12 C10 3.07(4) no 2_666
H12 H8 3.1999 no 1_655
H12 H10 2.83(5) no 2_666
H12 H11 2.61(5) no 2_666
H12 H12 2.63(5) no 2_666
H12 H14 3.5313 no 2_667
H13 C1 3.18(4) no 2_656
H13 C2 3.02(3) no 2_656
H13 C6 3.26(3) no 1_655
H13 C7 3.49(3) no 1_655
H13 H2 2.52(5) no 2_656
H13 H3 2.50(5) no 2_656
H13 H4 2.96(4) no 2_656
H13 H8 2.9816 no 1_655
H13 H9 3.36(4) no 1_655
H13 H10 3.24(4) no 2_666
H14 C4 3.3241 no 2_667
H14 C5 3.3325 no 2_667
H14 C6 3.1041 no 2_667
H14 C7 2.8115 no 2_667
H14 C8 2.8199 no 2_667
H14 C9 3.1128 no 2_667
H14 H3 3.5751 no 2_657
H14 H4 3.4295 no 2_657
H14 H6 3.3074 no 2_657
H14 H7 3.2201 no 1_655
H14 H8 3.2401 no 1_655
H14 H9 3.1947 no 2_667
H14 H10 3.2696 no 2_667
H14 H12 3.5313 no 2_667
H14 H16 3.4116 no 2_667
H15 O1 2.6252 no 2_657
H15 C5 3.3557 no 1_655
H15 C6 3.4947 no 1_655
H15 H4 3.4297 no 2_657
H15 H6 3.0811 no 2_657
H15 H7 2.7188 no 1_655
H15 H8 3.0257 no 1_655
H16 O2 2.7922 no 2_667
H16 C6 3.4920 no 1_655
H16 C11 3.4594 no 2_667
H16 H7 3.5481 no 1_655
H16 H8 2.6998 no 1_655
H16 H14 3.4116 no 2_667
H16 H16 2.9678 no 2_667

loop_
_geom_torsion_atom_site_label_1
_geom_torsion_atom_site_label_2
_geom_torsion_atom_site_label_3
_geom_torsion_atom_site_label_4
_geom_torsion
_geom_torsion_publ_flag
O1 S1 N2 C3 -31.4(2) no
O1 S1 N2 C4 169.18(16) no
O2 S1 N2 C3 -159.91(15) no
O2 S1 N2 C4 40.71(19) no
C11 S1 N2 C3 84.48(19) no
C11 S1 N2 C4 -74.9(2) no
C1 N1 C9 C4 64.0(3) no
C1 N1 C9 C8 -117.3(3) no
C9 N1 C1 C2 -84.9(3) no
C10 N1 C1 C2 139.3(3) no
C10 N1 C9 C4 -161.53(17) no
C10 N1 C9 C8 17.1(3) no
S1 N2 C3 C2 -84.3(3) no
S1 N2 C4 C5 -83.6(2) no
S1 N2 C4 C9 96.3(2) no
C3 N2 C4 C5 116.6(3) no
C3 N2 C4 C9 -63.5(3) no
C4 N2 C3 C2 75.0(3) no
N1 C1 C2 C3 64.8(3) no
C1 C2 C3 N2 -58.7(3) no
N2 C4 C5 C6 178.08(15) no
N2 C4 C9 N1 1.4(3) no
N2 C4 C9 C8 -177.33(15) no
C5 C4 C9 N1 -178.72(16) no
C5 C4 C9 C8 2.6(3) no
C9 C4 C5 C6 -1.8(3) no
C4 C5 C6 C7 -0.2(3) no
C5 C6 C7 C8 1.5(3) no
C6 C7 C8 C9 -0.7(3) no
C7 C8 C9 N1 179.98(16) no
C7 C8 C9 C4 -1.3(3) no
